data_7231946
loop_
_publ_author_name
'Eliseeva, Anastasiya A.'
'Ivanov, Daniil M.'
'Novikov, Alexander S.'
'Kukushkin, Vadim Yu.'

_publ_section_title
;
 Recognition of the \p-hole donor ability of iodopentafluorobenzene -- a
 conventional \s-hole donor for crystal engineering involving halogen
 bonding
;
_journal_issue 4
_journal_name_full CrystEngComm
_journal_page_first 616
_journal_paper_doi 10.1039/C8CE01851K
_journal_volume 21
_journal_year 2019
_chemical_formula_moiety 'I3 Pt, C6 F5 I, C16 H36 N'
_chemical_formula_sum 'C22 H36 F5 I4 N Pt'
_chemical_formula_weight 1112.21
_space_group_crystal_system triclinic
_space_group_IT_number 2
_space_group_name_Hall '-P 1'
_space_group_name_H-M_alt 'P -1'
_symmetry_space_group_name_Hall '-P 1'
_symmetry_space_group_name_H-M 'P -1'
_atom_sites_solution_hydrogens geom
_atom_sites_solution_primary dual
_audit_block_doi 10.5517/ccdc.csd.cc20z3mr
_audit_creation_date 2018-06-05
_audit_creation_method
;
Olex2 1.2
(compiled 2018.05.29 svn.r3508 for OlexSys, GUI svn.r5506)
;
_audit_update_record
;
2018-10-29 deposited with the CCDC.
2018-12-03 downloaded from the CCDC.
;
_cell_angle_alpha 80.144(4)
_cell_angle_beta 75.835(4)
_cell_angle_gamma 78.965(5)
_cell_formula_units_Z 2
_cell_length_a 9.3533(5)
_cell_length_b 12.0866(7)
_cell_length_c 14.5096(6)
_cell_measurement_reflns_used 6909
_cell_measurement_temperature 100(2)
_cell_measurement_theta_max 31.0130
_cell_measurement_theta_min 3.0650
_cell_volume 1547.65(14)
_computing_cell_refinement
;
CrysAlisPro, Agilent Technologies,
Version 1.171.36.32 (release 02-08-2013 CrysAlis171 .NET)
(compiled Aug  2 2013,16:46:58)
;
_computing_data_collection
;
CrysAlisPro, Agilent Technologies,
Version 1.171.36.32 (release 02-08-2013 CrysAlis171 .NET)
(compiled Aug  2 2013,16:46:58)
;
_computing_data_reduction
;
CrysAlisPro, Agilent Technologies,
Version 1.171.36.32 (release 02-08-2013 CrysAlis171 .NET)
(compiled Aug  2 2013,16:46:58)
;
_computing_molecular_graphics 'Olex2 (Dolomanov et al., 2009)'
_computing_publication_material 'Olex2 (Dolomanov et al., 2009)'
_computing_structure_refinement 'ShelXL (Sheldrick, 2015)'
_computing_structure_solution 'ShelXT (Sheldrick, 2015)'
_diffrn_ambient_temperature 100(2)
_diffrn_detector_area_resol_mean 16.2096
_diffrn_measured_fraction_theta_full 0.999
_diffrn_measured_fraction_theta_max 0.999
_diffrn_measurement_details
;
#__ type_ start__ end____ width___ exp.time_
  1 omega  -62.00  -36.00   1.0000   10.5700
omega____ theta____ kappa____ phi______ frames
    -      -23.2058 -178.0000 -180.0000 26

#__ type_ start__ end____ width___ exp.time_
  2 omega   18.00   93.00   1.0000   10.5700
omega____ theta____ kappa____ phi______ frames
    -       24.2996   57.0000  120.0000 75

#__ type_ start__ end____ width___ exp.time_
  3 omega  -25.00   66.00   1.0000   10.5700
omega____ theta____ kappa____ phi______ frames
    -       24.2996  -99.0000  -90.0000 91

#__ type_ start__ end____ width___ exp.time_
  4 omega  -45.00    8.00   1.0000   10.5700
omega____ theta____ kappa____ phi______ frames
    -       24.2996  -57.0000  -30.0000 53

#__ type_ start__ end____ width___ exp.time_
  5 omega   39.00   66.00   1.0000   10.5700
omega____ theta____ kappa____ phi______ frames
    -       24.2996  -99.0000  120.0000 27

#__ type_ start__ end____ width___ exp.time_
  6 omega   -4.00   92.00   1.0000   10.5700
omega____ theta____ kappa____ phi______ frames
    -       24.2996   77.0000   30.0000 96

#__ type_ start__ end____ width___ exp.time_
  7 omega   21.00   85.00   1.0000   10.5700
omega____ theta____ kappa____ phi______ frames
    -       24.2996   57.0000 -150.0000 64

#__ type_ start__ end____ width___ exp.time_
  8 omega  -45.00    5.00   1.0000   10.5700
omega____ theta____ kappa____ phi______ frames
    -      -23.2058   57.0000 -180.0000 50
;
_diffrn_measurement_device_type 'Xcalibur, Eos'
_diffrn_measurement_method '\w scans'
_diffrn_orient_matrix_UB_11 -0.0708956000
_diffrn_orient_matrix_UB_12 0.0125846000
_diffrn_orient_matrix_UB_13 -0.0121231000
_diffrn_orient_matrix_UB_21 -0.0011524000
_diffrn_orient_matrix_UB_22 -0.0589396000
_diffrn_orient_matrix_UB_23 0.0023877000
_diffrn_orient_matrix_UB_31 -0.0352593000
_diffrn_orient_matrix_UB_32 -0.0021772000
_diffrn_orient_matrix_UB_33 0.0493299000
_diffrn_radiation_monochromator graphite
_diffrn_radiation_type MoK\a
_diffrn_radiation_wavelength 0.71073
_diffrn_reflns_av_R_equivalents 0.0309
_diffrn_reflns_av_unetI/netI 0.0441
_diffrn_reflns_Laue_measured_fraction_full 0.999
_diffrn_reflns_Laue_measured_fraction_max 0.999
_diffrn_reflns_limit_h_max 12
_diffrn_reflns_limit_h_min -12
_diffrn_reflns_limit_k_max 16
_diffrn_reflns_limit_k_min -13
_diffrn_reflns_limit_l_max 19
_diffrn_reflns_limit_l_min -19
_diffrn_reflns_number 15865
_diffrn_reflns_point_group_measured_fraction_full 0.999
_diffrn_reflns_point_group_measured_fraction_max 0.999
_diffrn_reflns_theta_full 25.242
_diffrn_reflns_theta_max 28.500
_diffrn_reflns_theta_min 2.634
_diffrn_source 'Enhance (Mo) X-ray Source'
_exptl_absorpt_coefficient_mu 8.564
_exptl_absorpt_correction_T_max 1.00000
_exptl_absorpt_correction_T_min 0.49783
_exptl_absorpt_correction_type multi-scan
_exptl_absorpt_process_details
;
CrysAlisPro, Agilent Technologies,
Version 1.171.36.32 (release 02-08-2013 CrysAlis171 .NET)
(compiled Aug  2 2013,16:46:58)
Empirical absorption correction using spherical harmonics,
 implemented in SCALE3 ABSPACK scaling algorithm.
;
_exptl_crystal_colour brown
_exptl_crystal_density_diffrn 2.387
_exptl_crystal_description prism
_exptl_crystal_F_000 1020
_exptl_crystal_size_max 0.15
_exptl_crystal_size_mid 0.10
_exptl_crystal_size_min 0.08
_refine_diff_density_max 2.367
_refine_diff_density_min -1.423
_refine_diff_density_rms 0.211
_refine_ls_extinction_method none
_refine_ls_goodness_of_fit_ref 1.047
_refine_ls_hydrogen_treatment constr
_refine_ls_matrix_type full
_refine_ls_number_parameters 302
_refine_ls_number_reflns 7859
_refine_ls_number_restraints 0
_refine_ls_restrained_S_all 1.047
_refine_ls_R_factor_all 0.0424
_refine_ls_R_factor_gt 0.0321
_refine_ls_shift/su_max 0.002
_refine_ls_shift/su_mean 0.000
_refine_ls_structure_factor_coef Fsqd
_refine_ls_weighting_details 'w=1/[\s^2^(Fo^2^)+(0.0351P)^2^] where P=(Fo^2^+2Fc^2^)/3'
_refine_ls_weighting_scheme calc
_refine_ls_wR_factor_gt 0.0729
_refine_ls_wR_factor_ref 0.0792
_reflns_Friedel_coverage 0.000
_reflns_number_gt 6632
_reflns_number_total 7859
_reflns_threshold_expression 'I > 2\s(I)'
_cod_data_source_file c8ce01851k2.cif
_cod_data_source_block eaa013
_cod_depositor_comments 'Adding full bibliography for 7231945--7231946.cif.'
_cod_database_code 7231946
_shelx_shelxl_version_number 2014/7
_chemical_oxdiff_formula 'C38 H76 N2 Pt2 I8'
_shelx_space_group_comment
;
The symmetry employed for this shelxl refinement is uniquely defined
by the following loop, which should always be used as a source of
symmetry information in preference to the above space-group names.
They are only intended as comments.
;
_reflns_odcompleteness_completeness 99.92
_reflns_odcompleteness_iscentric 1
_reflns_odcompleteness_theta 28.98
_olex2_refinement_description
;
1. Fixed Uiso
 At 1.2 times of:
  All C(H,H) groups
 At 1.5 times of:
  All C(H,H,H) groups
2.a Secondary CH2 refined with riding coordinates:
 C9(H9A,H9B), C7(H7A,H7B), C5(H5A,H5B), C10(H10A,H10B), C6(H6A,H6B), C1(H1A,
 H1B), C14(H14A,H14B), C13(H13A,H13B), C15(H15A,H15B), C11(H11A,H11B), C3(H3A,
 H3B), C2(H2A,H2B)
2.b Idealised Me refined as rotating group:
 C8(H8A,H8B,H8C), C12(H12A,H12B,H12C), C16(H16A,H16B,H16C), C4(H4A,H4B,H4C)
;
_olex2_submission_special_instructions 'No special instructions were received'

loop_
_space_group_symop_operation_xyz
'x, y, z'
'-x, -y, -z'

loop_
_atom_site_label
_atom_site_type_symbol
_atom_site_fract_x
_atom_site_fract_y
_atom_site_fract_z
_atom_site_U_iso_or_equiv
_atom_site_adp_type
_atom_site_occupancy
_atom_site_site_symmetry_order
_atom_site_calc_flag
_atom_site_refinement_flags_posn
Pt1 Pt 0.90135(2) 1.13535(2) 0.43723(2) 0.01491(6) Uani 1 1 d .
I1 I 0.93888(3) 1.05697(3) 0.60796(2) 0.01749(8) Uani 1 1 d .
I2 I 0.85816(4) 1.19997(3) 0.26469(2) 0.01901(8) Uani 1 1 d .
I1S I 0.93655(4) 0.95464(3) 0.14749(2) 0.02128(8) Uani 1 1 d .
I3 I 0.75849(4) 1.32712(3) 0.49475(2) 0.02233(8) Uani 1 1 d .
F1S F 0.7681(3) 0.8495(3) 0.0233(2) 0.0294(7) Uani 1 1 d .
F3S F 1.1219(4) 0.5408(3) -0.0821(2) 0.0383(9) Uani 1 1 d .
F2S F 0.8474(4) 0.6675(3) -0.0728(2) 0.0388(9) Uani 1 1 d .
F5S F 1.2346(4) 0.7712(3) 0.1107(3) 0.0427(10) Uani 1 1 d .
N1 N 0.3319(4) 0.3232(3) 0.3145(3) 0.0161(8) Uani 1 1 d .
F4S F 1.3154(4) 0.5936(3) 0.0097(3) 0.0470(10) Uani 1 1 d .
C9 C 0.1928(5) 0.3833(4) 0.2787(4) 0.0172(10) Uani 1 1 d .
H9A H 0.2236 0.4143 0.2120 0.021 Uiso 1 1 calc R
H9B H 0.1300 0.3271 0.2813 0.021 Uiso 1 1 calc R
C7 C 0.3448(6) 0.1225(4) 0.5531(3) 0.0199(10) Uani 1 1 d .
H7A H 0.2482 0.1591 0.5852 0.024 Uiso 1 1 calc R
H7B H 0.3310 0.0527 0.5344 0.024 Uiso 1 1 calc R
C5 C 0.2824(5) 0.2548(4) 0.4107(3) 0.0170(10) Uani 1 1 d .
H5A H 0.2336 0.1948 0.4015 0.020 Uiso 1 1 calc R
H5B H 0.2088 0.3040 0.4514 0.020 Uiso 1 1 calc R
C10 C 0.0994(5) 0.4788(5) 0.3333(4) 0.0218(11) Uani 1 1 d .
H10A H 0.0557 0.4479 0.3981 0.026 Uiso 1 1 calc R
H10B H 0.1624 0.5323 0.3371 0.026 Uiso 1 1 calc R
C6 C 0.4061(6) 0.2012(5) 0.4631(4) 0.0211(11) Uani 1 1 d .
H6A H 0.4467 0.2604 0.4811 0.025 Uiso 1 1 calc R
H6B H 0.4859 0.1580 0.4209 0.025 Uiso 1 1 calc R
C1 C 0.4262(5) 0.4082(4) 0.3238(3) 0.0179(10) Uani 1 1 d .
H1A H 0.3733 0.4494 0.3771 0.021 Uiso 1 1 calc R
H1B H 0.5183 0.3665 0.3397 0.021 Uiso 1 1 calc R
C14 C 0.3560(6) 0.1466(4) 0.2289(3) 0.0180(10) Uani 1 1 d .
H14A H 0.3455 0.0936 0.2876 0.022 Uiso 1 1 calc R
H14B H 0.2576 0.1737 0.2157 0.022 Uiso 1 1 calc R
C1S C 0.9976(6) 0.8151(4) 0.0707(4) 0.0216(11) Uani 1 1 d .
C8 C 0.4494(6) 0.0943(5) 0.6224(4) 0.0312(13) Uani 1 1 d .
H8A H 0.5445 0.0567 0.5913 0.047 Uiso 1 1 calc GR
H8B H 0.4075 0.0453 0.6777 0.047 Uiso 1 1 calc GR
H8C H 0.4620 0.1632 0.6418 0.047 Uiso 1 1 calc GR
C13 C 0.4252(5) 0.2469(4) 0.2410(3) 0.0177(10) Uani 1 1 d .
H13A H 0.5200 0.2170 0.2589 0.021 Uiso 1 1 calc R
H13B H 0.4462 0.2934 0.1793 0.021 Uiso 1 1 calc R
C15 C 0.4565(6) 0.0870(4) 0.1462(3) 0.0211(11) Uani 1 1 d .
H15A H 0.5574 0.0675 0.1567 0.025 Uiso 1 1 calc R
H15B H 0.4591 0.1385 0.0869 0.025 Uiso 1 1 calc R
C11 C -0.0232(6) 0.5396(4) 0.2827(4) 0.0237(11) Uani 1 1 d .
H11A H -0.0869 0.4861 0.2802 0.028 Uiso 1 1 calc R
H11B H 0.0210 0.5685 0.2174 0.028 Uiso 1 1 calc R
C2S C 0.9031(6) 0.7869(4) 0.0227(4) 0.0205(11) Uani 1 1 d .
C12 C -0.1169(6) 0.6377(5) 0.3344(4) 0.0317(14) Uani 1 1 d .
H12A H -0.1912 0.6764 0.2998 0.047 Uiso 1 1 calc GR
H12B H -0.0536 0.6899 0.3382 0.047 Uiso 1 1 calc GR
H12C H -0.1649 0.6087 0.3980 0.047 Uiso 1 1 calc GR
C16 C 0.4016(7) -0.0213(4) 0.1367(4) 0.0267(12) Uani 1 1 d .
H16A H 0.4614 -0.0525 0.0805 0.040 Uiso 1 1 calc GR
H16B H 0.2992 -0.0033 0.1314 0.040 Uiso 1 1 calc GR
H16C H 0.4098 -0.0760 0.1923 0.040 Uiso 1 1 calc GR
C5S C 1.1805(7) 0.6563(5) 0.0141(4) 0.0280(12) Uani 1 1 d .
C3S C 0.9433(7) 0.6943(5) -0.0281(4) 0.0266(12) Uani 1 1 d .
C3 C 0.5550(6) 0.5748(5) 0.2565(4) 0.0267(12) Uani 1 1 d .
H3A H 0.6464 0.5317 0.2724 0.032 Uiso 1 1 calc R
H3B H 0.4983 0.6109 0.3119 0.032 Uiso 1 1 calc R
C4S C 1.0823(7) 0.6297(5) -0.0332(4) 0.0266(12) Uani 1 1 d .
C4 C 0.5943(6) 0.6658(5) 0.1734(4) 0.0280(12) Uani 1 1 d .
H4A H 0.6654 0.6320 0.1221 0.042 Uiso 1 1 calc GR
H4B H 0.6367 0.7212 0.1938 0.042 Uiso 1 1 calc GR
H4C H 0.5058 0.7021 0.1515 0.042 Uiso 1 1 calc GR
C6S C 1.1383(6) 0.7481(5) 0.0655(4) 0.0261(12) Uani 1 1 d .
C2 C 0.4654(6) 0.4938(4) 0.2362(4) 0.0226(11) Uani 1 1 d .
H2A H 0.5229 0.4544 0.1828 0.027 Uiso 1 1 calc R
H2B H 0.3746 0.5361 0.2188 0.027 Uiso 1 1 calc R

loop_
_atom_site_aniso_label
_atom_site_aniso_U_11
_atom_site_aniso_U_22
_atom_site_aniso_U_33
_atom_site_aniso_U_23
_atom_site_aniso_U_13
_atom_site_aniso_U_12
Pt1 0.01412(10) 0.01567(10) 0.01571(10) -0.00344(7) -0.00295(7) -0.00338(7)
I1 0.01877(16) 0.01853(16) 0.01507(15) -0.00430(13) -0.00335(12) -0.00122(13)
I2 0.02060(17) 0.01934(17) 0.01732(15) -0.00311(13) -0.00585(13) -0.00088(13)
I1S 0.02537(18) 0.02051(17) 0.01879(16) -0.00552(13) -0.00532(13) -0.00235(14)
I3 0.02441(18) 0.01840(17) 0.02543(17) -0.00842(14) -0.00582(14) -0.00096(14)
F1S 0.0258(17) 0.0313(19) 0.0344(17) -0.0021(15) -0.0154(14) -0.0026(14)
F3S 0.065(3) 0.0219(18) 0.0276(17) -0.0101(15) -0.0054(17) -0.0059(17)
F2S 0.057(2) 0.041(2) 0.0300(18) -0.0063(16) -0.0175(17) -0.0256(19)
F5S 0.033(2) 0.044(2) 0.060(2) -0.026(2) -0.0272(19) 0.0100(17)
N1 0.0123(19) 0.018(2) 0.020(2) -0.0092(17) -0.0038(16) -0.0015(16)
F4S 0.042(2) 0.035(2) 0.064(3) -0.024(2) -0.015(2) 0.0167(18)
C9 0.014(2) 0.016(2) 0.024(2) -0.007(2) -0.009(2) 0.0022(19)
C7 0.021(3) 0.018(3) 0.020(2) -0.003(2) -0.004(2) -0.002(2)
C5 0.013(2) 0.020(3) 0.019(2) -0.004(2) -0.0014(19) -0.0083(19)
C10 0.017(2) 0.026(3) 0.026(3) -0.010(2) -0.006(2) -0.003(2)
C6 0.019(3) 0.023(3) 0.021(2) 0.001(2) -0.007(2) -0.001(2)
C1 0.016(2) 0.021(3) 0.020(2) -0.012(2) -0.005(2) -0.001(2)
C14 0.020(2) 0.014(2) 0.020(2) -0.003(2) -0.005(2) -0.001(2)
C1S 0.029(3) 0.018(3) 0.020(2) -0.003(2) -0.009(2) -0.002(2)
C8 0.027(3) 0.028(3) 0.030(3) 0.003(3) -0.001(2) 0.003(3)
C13 0.015(2) 0.018(2) 0.020(2) -0.009(2) -0.0024(19) 0.0009(19)
C15 0.024(3) 0.018(3) 0.020(2) -0.006(2) 0.000(2) -0.002(2)
C11 0.023(3) 0.020(3) 0.031(3) -0.007(2) -0.012(2) 0.001(2)
C2S 0.026(3) 0.016(2) 0.018(2) 0.003(2) -0.005(2) -0.004(2)
C12 0.026(3) 0.026(3) 0.046(4) -0.018(3) -0.014(3) 0.006(2)
C16 0.036(3) 0.016(3) 0.027(3) -0.009(2) -0.006(2) 0.002(2)
C5S 0.033(3) 0.019(3) 0.030(3) -0.004(2) -0.007(2) 0.002(2)
C3S 0.042(3) 0.027(3) 0.017(2) 0.000(2) -0.011(2) -0.019(3)
C3 0.028(3) 0.026(3) 0.029(3) 0.000(2) -0.009(2) -0.011(2)
C4S 0.044(4) 0.018(3) 0.016(2) -0.006(2) -0.001(2) -0.007(2)
C4 0.025(3) 0.020(3) 0.038(3) -0.001(2) -0.004(2) -0.007(2)
C6S 0.029(3) 0.021(3) 0.031(3) -0.006(2) -0.013(2) -0.001(2)
C2 0.027(3) 0.019(3) 0.023(3) 0.000(2) -0.008(2) -0.007(2)

loop_
_atom_type_symbol
_atom_type_description
_atom_type_scat_dispersion_real
_atom_type_scat_dispersion_imag
_atom_type_scat_source
C C 0.0033 0.0016 'International Tables Vol C Tables 4.2.6.8 and 6.1.1.4'
H H 0.0000 0.0000 'International Tables Vol C Tables 4.2.6.8 and 6.1.1.4'
F F 0.0171 0.0103 'International Tables Vol C Tables 4.2.6.8 and 6.1.1.4'
I I -0.4742 1.8119 'International Tables Vol C Tables 4.2.6.8 and 6.1.1.4'
N N 0.0061 0.0033 'International Tables Vol C Tables 4.2.6.8 and 6.1.1.4'
Pt Pt -1.7033 8.3905 'International Tables Vol C Tables 4.2.6.8 and 6.1.1.4'

loop_
_geom_angle_atom_site_label_1
_geom_angle_atom_site_label_2
_geom_angle_atom_site_label_3
_geom_angle
_geom_angle_site_symmetry_1
_geom_angle_site_symmetry_3
I1 Pt1 I1 84.486(12) . 2_776
I1 Pt1 I2 175.776(13) . .
I1 Pt1 I3 90.771(12) . .
I1 Pt1 I3 174.174(12) 2_776 .
I2 Pt1 I1 92.683(12) . 2_776
I2 Pt1 I3 92.234(12) . .
Pt1 I1 Pt1 95.514(12) . 2_776
C5 N1 C9 108.2(4) . .
C5 N1 C1 110.0(3) . .
C5 N1 C13 111.4(4) . .
C1 N1 C9 111.0(4) . .
C1 N1 C13 108.0(4) . .
C13 N1 C9 108.2(3) . .
N1 C9 H9A 108.3 . .
N1 C9 H9B 108.3 . .
H9A C9 H9B 107.4 . .
C10 C9 N1 115.9(4) . .
C10 C9 H9A 108.3 . .
C10 C9 H9B 108.3 . .
H7A C7 H7B 107.9 . .
C6 C7 H7A 109.3 . .
C6 C7 H7B 109.3 . .
C8 C7 H7A 109.3 . .
C8 C7 H7B 109.3 . .
C8 C7 C6 111.8(4) . .
N1 C5 H5A 108.4 . .
N1 C5 H5B 108.4 . .
N1 C5 C6 115.3(4) . .
H5A C5 H5B 107.5 . .
C6 C5 H5A 108.4 . .
C6 C5 H5B 108.4 . .
C9 C10 H10A 109.7 . .
C9 C10 H10B 109.7 . .
H10A C10 H10B 108.2 . .
C11 C10 C9 109.8(4) . .
C11 C10 H10A 109.7 . .
C11 C10 H10B 109.7 . .
C7 C6 H6A 109.6 . .
C7 C6 H6B 109.6 . .
C5 C6 C7 110.1(4) . .
C5 C6 H6A 109.6 . .
C5 C6 H6B 109.6 . .
H6A C6 H6B 108.2 . .
N1 C1 H1A 108.3 . .
N1 C1 H1B 108.3 . .
H1A C1 H1B 107.4 . .
C2 C1 N1 115.8(4) . .
C2 C1 H1A 108.3 . .
C2 C1 H1B 108.3 . .
H14A C14 H14B 108.3 . .
C13 C14 H14A 109.9 . .
C13 C14 H14B 109.9 . .
C15 C14 H14A 109.9 . .
C15 C14 H14B 109.9 . .
C15 C14 C13 109.1(4) . .
C2S C1S I1S 121.6(4) . .
C2S C1S C6S 117.6(5) . .
C6S C1S I1S 120.7(4) . .
C7 C8 H8A 109.5 . .
C7 C8 H8B 109.5 . .
C7 C8 H8C 109.5 . .
H8A C8 H8B 109.5 . .
H8A C8 H8C 109.5 . .
H8B C8 H8C 109.5 . .
N1 C13 C14 116.2(4) . .
N1 C13 H13A 108.2 . .
N1 C13 H13B 108.2 . .
C14 C13 H13A 108.2 . .
C14 C13 H13B 108.2 . .
H13A C13 H13B 107.4 . .
C14 C15 H15A 109.3 . .
C14 C15 H15B 109.3 . .
C14 C15 C16 111.7(4) . .
H15A C15 H15B 107.9 . .
C16 C15 H15A 109.3 . .
C16 C15 H15B 109.3 . .
C10 C11 H11A 109.4 . .
C10 C11 H11B 109.4 . .
C10 C11 C12 111.1(4) . .
H11A C11 H11B 108.0 . .
C12 C11 H11A 109.4 . .
C12 C11 H11B 109.4 . .
F1S C2S C1S 120.4(5) . .
F1S C2S C3S 117.9(5) . .
C1S C2S C3S 121.7(5) . .
C11 C12 H12A 109.5 . .
C11 C12 H12B 109.5 . .
C11 C12 H12C 109.5 . .
H12A C12 H12B 109.5 . .
H12A C12 H12C 109.5 . .
H12B C12 H12C 109.5 . .
C15 C16 H16A 109.5 . .
C15 C16 H16B 109.5 . .
C15 C16 H16C 109.5 . .
H16A C16 H16B 109.5 . .
H16A C16 H16C 109.5 . .
H16B C16 H16C 109.5 . .
F4S C5S C4S 119.9(5) . .
F4S C5S C6S 120.4(5) . .
C6S C5S C4S 119.7(5) . .
F2S C3S C2S 120.3(5) . .
F2S C3S C4S 119.6(5) . .
C4S C3S C2S 120.1(5) . .
H3A C3 H3B 107.7 . .
C4 C3 H3A 108.9 . .
C4 C3 H3B 108.9 . .
C2 C3 H3A 108.9 . .
C2 C3 H3B 108.9 . .
C2 C3 C4 113.5(4) . .
F3S C4S C5S 120.0(5) . .
F3S C4S C3S 120.4(5) . .
C3S C4S C5S 119.6(5) . .
C3 C4 H4A 109.5 . .
C3 C4 H4B 109.5 . .
C3 C4 H4C 109.5 . .
H4A C4 H4B 109.5 . .
H4A C4 H4C 109.5 . .
H4B C4 H4C 109.5 . .
F5S C6S C1S 120.4(5) . .
F5S C6S C5S 118.4(5) . .
C5S C6S C1S 121.3(5) . .
C1 C2 H2A 109.6 . .
C1 C2 H2B 109.6 . .
C3 C2 C1 110.1(4) . .
C3 C2 H2A 109.6 . .
C3 C2 H2B 109.6 . .
H2A C2 H2B 108.2 . .

loop_
_geom_bond_atom_site_label_1
_geom_bond_atom_site_label_2
_geom_bond_distance
_geom_bond_site_symmetry_2
Pt1 I1 2.5792(4) .
Pt1 I1 2.6036(4) 2_776
Pt1 I2 2.5972(4) .
Pt1 I3 2.6049(4) .
I1 Pt1 2.6036(4) 2_776
I1S C1S 2.092(5) .
F1S C2S 1.341(6) .
F3S C4S 1.332(6) .
F2S C3S 1.342(6) .
F5S C6S 1.329(6) .
N1 C9 1.526(6) .
N1 C5 1.511(6) .
N1 C1 1.519(6) .
N1 C13 1.524(6) .
F4S C5S 1.335(6) .
C9 H9A 0.9700 .
C9 H9B 0.9700 .
C9 C10 1.520(7) .
C7 H7A 0.9700 .
C7 H7B 0.9700 .
C7 C6 1.535(7) .
C7 C8 1.523(7) .
C5 H5A 0.9700 .
C5 H5B 0.9700 .
C5 C6 1.519(6) .
C10 H10A 0.9700 .
C10 H10B 0.9700 .
C10 C11 1.516(6) .
C6 H6A 0.9700 .
C6 H6B 0.9700 .
C1 H1A 0.9700 .
C1 H1B 0.9700 .
C1 C2 1.511(7) .
C14 H14A 0.9700 .
C14 H14B 0.9700 .
C14 C13 1.532(7) .
C14 C15 1.526(7) .
C1S C2S 1.371(7) .
C1S C6S 1.399(7) .
C8 H8A 0.9600 .
C8 H8B 0.9600 .
C8 H8C 0.9600 .
C13 H13A 0.9700 .
C13 H13B 0.9700 .
C15 H15A 0.9700 .
C15 H15B 0.9700 .
C15 C16 1.533(7) .
C11 H11A 0.9700 .
C11 H11B 0.9700 .
C11 C12 1.524(7) .
C2S C3S 1.387(7) .
C12 H12A 0.9600 .
C12 H12B 0.9600 .
C12 H12C 0.9600 .
C16 H16A 0.9600 .
C16 H16B 0.9600 .
C16 H16C 0.9600 .
C5S C4S 1.384(8) .
C5S C6S 1.384(7) .
C3S C4S 1.374(8) .
C3 H3A 0.9700 .
C3 H3B 0.9700 .
C3 C4 1.511(7) .
C3 C2 1.510(7) .
C4 H4A 0.9600 .
C4 H4B 0.9600 .
C4 H4C 0.9600 .
C2 H2A 0.9700 .
C2 H2B 0.9700 .
